data_4320292
loop_
_publ_author_name
'Vincent Ritleng'
'Philippe Bertani'
'Michel Pfeffer'
'Claude Sirlin'
'J\'er\^ome Hirschinger'

_publ_contact_author_address
;Laboratoire de Syntheses Metallo-Induites
   UMR CNRS 7513
   Universite Louis Pasteur
   4, rue Blaise Pascal
   67070 Strasbourg Cedex
   France
;
_publ_contact_author_email pfeffer@chimie.u-strasbg.fr
_publ_contact_author_fax '00 33 3 90 24 15 26'
_publ_contact_author_name ' Michel Pfeffer'
_publ_contact_author_phone '00 33 3 90 24 15 22'
_publ_section_title
;
 Optically Active Ortho-Metalated Half-Sandwich Ruthenium Complexes:
 Solid-State NMR as a Convenient Tool To Analyze Mixtures of Diastereomers
;
_journal_name_full 'Inorganic Chemistry'
_journal_page_first 5117
_journal_page_last 5122
_journal_paper_doi 10.1021/ic010204w
_journal_volume 40
_journal_year 2001
_chemical_formula_moiety 'C24 H31 F6 N P2 Ru'
_chemical_formula_sum 'C24 H31 F6 N P2 Ru'
_chemical_formula_weight 610.53
_chemical_name_systematic ' ?'
_space_group_IT_number 19
_symmetry_cell_setting orthorhombic
_symmetry_space_group_name_Hall 'P 2ac 2ab'
_symmetry_space_group_name_H-M 'P 21 21 21'
_audit_creation_date 9-10-00
_cell_angle_alpha 90
_cell_angle_beta 90
_cell_angle_gamma 90
_cell_formula_units_Z 4
_cell_length_a 11.8196(2)
_cell_length_b 13.4161(4)
_cell_length_c 15.8619(5)
_cell_measurement_reflns_used 5784
_cell_measurement_temperature 173
_cell_measurement_theta_max 27.5
_cell_measurement_theta_min 1.4
_cell_volume 2515.27(12)
_computing_publication_material CIFGEN_IN_OpenMoleN_(_1997)
_computing_structure_refinement LSFM_OpenMoleN_(_1997)
_computing_structure_solution Direct_methods_(SIR,_Burla_et_al.,_1989)
_diffrn_ambient_temperature 173
_diffrn_measurement_details
;
     5784 reflections were collected using program Collect
   ("Collect" Data collection software, Nonius B.V., 1998)
   The conditions were as follow : crystal to detector distance =  35. mm.
   Scan angle =  2.0 deg 1 scans of   20 sec per frame.
   Data collection was divided into  2 set(s)
   with the following starting angles and number of frames :

   Set 1 Theta =    6.31 Omega =    0.00 Kappa =    0.00   84 frames
   Set 2 Theta =   -6.31 Kappa =  137.50 Phi   =    0.00   20 frames
   Friedel pairs were averaged. Internal R = 0.03
;
_diffrn_measurement_device_type KappaCCD
_diffrn_measurement_method '\p scans'
_diffrn_radiation_monochromator graphite
_diffrn_radiation_type Mo-K\a
_diffrn_radiation_wavelength 0.71073
_diffrn_reflns_av_R_equivalents 0.030
_diffrn_reflns_av_sigmaI/netI 0.333
_diffrn_reflns_limit_h_max 15
_diffrn_reflns_limit_h_min -15
_diffrn_reflns_limit_k_max 17
_diffrn_reflns_limit_k_min -17
_diffrn_reflns_limit_l_max 20
_diffrn_reflns_limit_l_min -20
_diffrn_reflns_number 5784
_diffrn_reflns_theta_max 27.48
_diffrn_reflns_theta_min 2.5
_diffrn_source xray_tube
_diffrn_standards_decay_% 0
_exptl_absorpt_coefficient_mu 0.808
_exptl_absorpt_correction_type none
_exptl_crystal_colour yellow
_exptl_crystal_density_diffrn 1.61
_exptl_crystal_density_method none
_exptl_crystal_description prism
_exptl_crystal_F_000 1240
_exptl_crystal_size_max 0.16
_exptl_crystal_size_mid 0.12
_exptl_crystal_size_min 0.10
_refine_diff_density_max 0.447
_refine_diff_density_min -0.273
_refine_ls_abs_structure_details 'Flack H D  (1983), Acta Cryst. A39, 876-881'
_refine_ls_abs_structure_Flack -0.01(4)
_refine_ls_extinction_method none
_refine_ls_goodness_of_fit_all 14.810
_refine_ls_goodness_of_fit_ref 1.030
_refine_ls_hydrogen_treatment noref
_refine_ls_matrix_type full
_refine_ls_number_constraints 0
_refine_ls_number_parameters 307
_refine_ls_number_reflns 2800
_refine_ls_number_restraints 0
_refine_ls_R_factor_all 0.040
_refine_ls_R_factor_gt 0.032
_refine_ls_shift/esd_mean 0.001
_refine_ls_shift/su_max 0.005
_refine_ls_structure_factor_coef F
_refine_ls_weighting_scheme sigma
_refine_ls_wR_factor_all 0.672
_refine_ls_wR_factor_ref 0.050
_reflns_number_gt 2800
_reflns_number_total 3263
_reflns_threshold_expression >3.0\s(I)
_cod_data_source_file ic010204w.cif
_cod_data_source_block st717
_cod_original_cell_volume 2515.3(2)
_cod_original_sg_symbol_Hall ' P 2ac 2ab'
_cod_database_code 4320292

loop_
_symmetry_equiv_pos_as_xyz
x,y,z
1/2-x,-y,1/2+z
-x,1/2+y,1/2-z
1/2+x,1/2-y,-z

loop_
_atom_site_label
_atom_site_fract_x
_atom_site_fract_y
_atom_site_fract_z
_atom_site_U_iso_or_equiv
_atom_site_adp_type
_atom_site_calc_flag
_atom_site_calc_attached_atom
_atom_site_type_symbol
RU 0.60439(3) 0.00868(2) 1.01904(2) 0.0201(1) Uani ? ? Ru
C1 0.6393(3) -0.0936(3) 0.9259(3) 0.022(2) Uani ? ? C
C2 0.5564(4) -0.1625(3) 0.9075(3) 0.028(2) Uani ? ? C
C3 0.5737(4) -0.2373(4) 0.8473(3) 0.034(2) Uani ? ? C
C4 0.6766(5) -0.2432(4) 0.8047(3) 0.034(2) Uani ? ? C
C5 0.7546(4) -0.1769(4) 0.8215(3) 0.033(2) Uani ? ? C
C6 0.7405(3) -0.1025(3) 0.8808(3) 0.025(2) Uani ? ? C
C7 0.4458(3) -0.1467(3) 0.9536(3) 0.024(2) Uani ? ? C
C8 0.3635(4) -0.2363(4) 0.9568(3) 0.042(3) Uani ? ? C
N 0.4716(3) -0.1040(3) 1.0371(2) 0.025(2) Uani ? ? N
C9 0.5120(4) -0.1844(4) 1.0937(3) 0.037(2) Uani ? ? C
C10 0.3698(4) -0.0623(4) 1.0784(3) 0.041(3) Uani ? ? C
P1 0.51528(9) 0.09539(8) 0.90935(7) 0.0239(5) Uani ? ? P
C11 0.3892(3) 0.1585(4) 0.9375(4) 0.038(3) Uani ? ? C
C12 0.4760(4) 0.0363(4) 0.8101(3) 0.039(3) Uani ? ? C
C13 0.6057(4) 0.1970(3) 0.8702(3) 0.026(2) Uani ? ? C
C14 0.5744(5) 0.2971(4) 0.8826(3) 0.036(2) Uani ? ? C
C15 0.6450(5) 0.3702(4) 0.8517(4) 0.046(3) Uani ? ? C
C16 0.7440(5) 0.3463(5) 0.8042(4) 0.053(3) Uani ? ? C
C17 0.7710(4) 0.2465(4) 0.7926(4) 0.046(3) Uani ? ? C
C18 0.7003(4) 0.1728(4) 0.8269(3) 0.041(3) Uani ? ? C
C19 0.6631(4) 0.1565(4) 1.0633(3) 0.035(2) Uani ? ? C
C20 0.7576(4) 0.1032(4) 1.0280(3) 0.039(2) Uani ? ? C
C21 0.7839(3) 0.0099(4) 1.0617(3) 0.033(2) Uani ? ? C
C22 0.7177(4) -0.0290(4) 1.1291(3) 0.034(2) Uani ? ? C
C23 0.6291(4) 0.0251(4) 1.1594(3) 0.037(2) Uani ? ? C
C24 0.6043(5) 0.1197(4) 1.1289(3) 0.041(3) Uani ? ? C
P2 0.0765(1) 0.0163(1) 0.87813(8) 0.0319(6) Uani ? ? P
F1 0.1143(3) 0.1066(3) 0.9342(3) 0.086(2) Uani ? ? F
F2 0.0202(3) -0.0386(3) 0.9568(3) 0.080(2) Uani ? ? F
F3 0.0389(3) -0.0754(3) 0.8190(2) 0.069(2) Uani ? ? F
F4 0.1313(4) 0.0667(4) 0.7984(3) 0.090(3) Uani ? ? F
F5 -0.0395(3) 0.0699(3) 0.8594(3) 0.073(2) Uani ? ? F
F6 0.1945(2) -0.0388(3) 0.8952(2) 0.058(2) Uani ? ? F
H1 0.5153 -0.2840 0.8354 0.0442 Uiso calc C3 H
H2 0.6898 -0.2943 0.7644 0.0504 Uiso calc C4 H
H3 0.8241 -0.1801 0.7915 0.0453 Uiso calc C5 H
H4 0.8003 -0.0568 0.8910 0.0321 Uiso calc C6 H
H5 0.4026 -0.1012 0.9210 0.0338 Uiso calc C7 H
H6 0.2973 -0.2180 0.9871 0.0547 Uiso calc C8 H
H7 0.3433 -0.2551 0.9010 0.0547 Uiso calc C8 H
H8 0.3992 -0.2909 0.9842 0.0547 Uiso calc C8 H
H9 0.5287 -0.1573 1.1476 0.0483 Uiso calc C9 H
H10 0.4549 -0.2338 1.0991 0.0483 Uiso calc C9 H
H11 0.5783 -0.2136 1.0706 0.0483 Uiso calc C9 H
H12 0.3899 -0.0356 1.1319 0.0543 Uiso calc C10 H
H13 0.3389 -0.0110 1.0442 0.0543 Uiso calc C10 H
H14 0.3151 -0.1135 1.0858 0.0543 Uiso calc C10 H
H15 0.3359 0.1119 0.9589 0.0528 Uiso calc C11 H
H16 0.4054 0.2069 0.9796 0.0528 Uiso calc C11 H
H17 0.3586 0.1905 0.8893 0.0528 Uiso calc C11 H
H18 0.4280 -0.0189 0.8210 0.0518 Uiso calc C12 H
H19 0.4374 0.0831 0.7755 0.0518 Uiso calc C12 H
H20 0.5423 0.0140 0.7819 0.0518 Uiso calc C12 H
H21 0.5066 0.3138 0.9116 0.0489 Uiso calc C14 H
H22 0.6274 0.4381 0.8621 0.0625 Uiso calc C15 H
H23 0.7903 0.3974 0.7811 0.0687 Uiso calc C16 H
H24 0.8367 0.2283 0.7618 0.0621 Uiso calc C17 H
H25 0.7194 0.1045 0.8195 0.0539 Uiso calc C18 H
H26 0.6419 0.2189 1.0398 0.0487 Uiso calc C19 H
H27 0.8008 0.1306 0.9831 0.0505 Uiso calc C20 H
H28 0.8456 -0.0273 1.0399 0.0437 Uiso calc C21 H
H29 0.7352 -0.0922 1.1527 0.0463 Uiso calc C22 H
H30 0.5831 -0.0027 1.2025 0.0506 Uiso calc C23 H
H31 0.5460 0.1581 1.1543 0.0566 Uiso calc C24 H

loop_
_atom_site_aniso_label
_atom_site_aniso_U_11
_atom_site_aniso_U_22
_atom_site_aniso_U_33
_atom_site_aniso_U_12
_atom_site_aniso_U_13
_atom_site_aniso_U_23
_atom_site_aniso_type_symbol
RU 0.0219(1) 0.0198(1) 0.0188(1) -0.0005(1) -0.0011(1) -0.0016(1) Ru
C1 0.023(2) 0.018(2) 0.026(2) 0.004(2) -0.004(2) -0.002(2) C
C2 0.033(2) 0.021(2) 0.031(2) -0.002(2) -0.004(2) 0.000(2) C
C3 0.036(2) 0.030(2) 0.035(2) -0.001(2) -0.009(2) -0.009(2) C
C4 0.066(3) 0.029(2) 0.021(2) -0.002(2) -0.004(3) -0.011(2) C
C5 0.047(3) 0.036(2) 0.022(2) 0.012(2) 0.009(2) 0.004(2) C
C6 0.024(2) 0.028(2) 0.022(2) -0.000(2) -0.001(2) 0.002(2) C
C7 0.014(2) 0.027(2) 0.037(2) -0.003(2) -0.000(2) 0.001(2) C
C8 0.033(2) 0.045(3) 0.048(3) -0.017(2) -0.005(2) -0.000(3) C
N 0.018(1) 0.029(2) 0.030(2) -0.003(1) 0.005(2) 0.005(2) N
C9 0.042(2) 0.038(3) 0.031(2) -0.005(2) 0.006(2) 0.016(2) C
C10 0.030(2) 0.048(3) 0.047(3) 0.002(2) 0.018(2) 0.007(3) C
P1 0.0265(5) 0.0190(5) 0.0272(5) 0.0008(5) -0.0037(5) 0.0010(5) P
C11 0.022(2) 0.045(3) 0.055(3) 0.002(2) 0.005(2) 0.010(3) C
C12 0.054(3) 0.031(2) 0.035(2) -0.004(2) -0.018(2) 0.006(2) C
C13 0.041(2) 0.022(2) 0.019(2) -0.003(2) -0.004(2) 0.002(2) C
C14 0.051(3) 0.025(2) 0.036(2) 0.004(2) -0.006(2) 0.003(2) C
C15 0.070(3) 0.031(3) 0.043(3) -0.014(3) -0.003(3) 0.002(3) C
C16 0.060(3) 0.045(3) 0.053(3) -0.029(2) -0.001(3) 0.012(3) C
C17 0.030(2) 0.062(4) 0.051(3) -0.013(2) 0.008(3) -0.006(3) C
C18 0.045(3) 0.036(3) 0.044(3) -0.002(2) 0.013(2) 0.002(3) C
C19 0.044(2) 0.020(2) 0.048(3) -0.004(2) -0.017(2) -0.010(2) C
C20 0.045(2) 0.038(2) 0.033(2) -0.020(2) -0.016(2) -0.000(2) C
C21 0.024(2) 0.037(2) 0.040(2) -0.005(2) -0.013(2) -0.006(2) C
C22 0.046(2) 0.037(3) 0.024(2) 0.005(2) -0.016(2) -0.005(2) C
C23 0.044(2) 0.051(3) 0.022(2) -0.001(3) 0.001(2) -0.004(2) C
C24 0.060(3) 0.044(3) 0.027(2) 0.009(3) -0.008(2) -0.019(2) C
P2 0.0244(5) 0.0400(7) 0.0335(6) -0.0043(5) -0.0003(5) -0.0060(6) P
F1 0.078(2) 0.079(2) 0.101(2) -0.008(2) 0.000(2) -0.062(2) F
F2 0.064(2) 0.108(3) 0.074(2) -0.012(2) 0.029(2) 0.020(2) F
F3 0.059(2) 0.063(2) 0.090(3) -0.000(2) -0.018(2) -0.031(2) F
F4 0.099(3) 0.099(3) 0.074(2) -0.005(3) 0.025(3) 0.036(2) F
F5 0.062(2) 0.056(2) 0.109(3) 0.021(2) -0.012(2) -0.000(2) F
F6 0.031(1) 0.077(2) 0.082(3) 0.007(2) -0.012(2) -0.006(2) F

loop_
_atom_type_symbol
_atom_type_description
_atom_type_scat_dispersion_real
_atom_type_scat_dispersion_imag
_atom_type_scat_source
C ? 0.002 0.002 International_Tables_Vol_IV_Table_2.3.1
H ? 0.000 0.000 International_Tables_Vol_IV_Table_2.3.1
F ? 0.014 0.010 International_Tables_Vol_IV_Table_2.3.1
N ? 0.004 0.003 International_Tables_Vol_IV_Table_2.3.1
P ? 0.090 0.095 International_Tables_Vol_IV_Table_2.3.1
Ru ? -1.420 0.836 International_Tables_Vol_IV_Table_2.3.1

loop_
_geom_angle_atom_site_label_1
_geom_angle_atom_site_label_2
_geom_angle_atom_site_label_3
_geom_angle
_geom_angle_site_symmetry_1
_geom_angle_site_symmetry_2
_geom_angle_site_symmetry_3
_geom_angle_publ_flag
C1 RU N 77.2(2) . . . ?
C1 RU P1 83.6(1) . . . ?
C1 RU C19 139.6(2) . . . ?
C1 RU C20 105.3(2) . . . ?
C1 RU C21 91.8(2) . . . ?
C1 RU C22 106.7(2) . . . ?
C1 RU C23 138.4(2) . . . ?
C1 RU C24 168.2(2) . . . ?
N RU P1 96.7(1) . . . ?
N RU C19 142.9(2) . . . ?
N RU C20 165.7(2) . . . ?
N RU C21 130.2(2) . . . ?
N RU C22 99.7(2) . . . ?
N RU C23 91.8(2) . . . ?
N RU C24 110.3(2) . . . ?
P1 RU C19 86.1(2) . . . ?
P1 RU C20 97.5(2) . . . ?
P1 RU C21 130.6(2) . . . ?
P1 RU C22 162.2(2) . . . ?
P1 RU C23 138.0(2) . . . ?
P1 RU C24 104.0(2) . . . ?
C19 RU C20 37.9(2) . . . ?
C19 RU C21 66.3(2) . . . ?
C19 RU C22 76.7(2) . . . ?
C19 RU C23 63.9(2) . . . ?
C19 RU C24 34.7(2) . . . ?
C20 RU C21 36.6(2) . . . ?
C20 RU C22 66.0(2) . . . ?
C20 RU C23 77.0(2) . . . ?
C20 RU C24 65.2(2) . . . ?
C21 RU C22 37.0(2) . . . ?
C21 RU C23 64.9(2) . . . ?
C21 RU C24 76.4(2) . . . ?
C22 RU C23 35.1(2) . . . ?
C22 RU C24 63.8(2) . . . ?
C23 RU C24 35.6(2) . . . ?
C2 C1 C6 116.2(4) . . . ?
C1 C2 C3 121.5(5) . . . ?
C1 C2 C7 114.6(4) . . . ?
C3 C2 C7 123.8(5) . . . ?
C2 C3 C4 119.8(5) . . . ?
C3 C4 C5 118.6(5) . . . ?
C4 C5 C6 122.9(5) . . . ?
C1 C6 C5 120.9(5) . . . ?
C2 C7 C8 116.8(5) . . . ?
C2 C7 N 108.1(4) . . . ?
C8 C7 N 113.7(4) . . . ?
C7 N C9 109.1(4) . . . ?
C7 N C10 112.1(4) . . . ?
C9 N C10 105.6(4) . . . ?
C11 P1 C12 102.2(3) . . . ?
C11 P1 C13 102.7(3) . . . ?
C12 P1 C13 100.2(2) . . . ?
P1 C13 C14 120.4(4) . . . ?
P1 C13 C18 118.3(4) . . . ?
C14 C13 C18 121.2(5) . . . ?
C13 C14 C15 118.0(6) . . . ?
C14 C15 C16 121.6(6) . . . ?
C15 C16 C17 118.3(6) . . . ?
C16 C17 C18 119.5(6) . . . ?
C13 C18 C17 121.3(6) . . . ?
C20 C19 C24 121.3(5) . . . ?
C19 C20 C21 118.0(5) . . . ?
C20 C21 C22 119.6(5) . . . ?
C21 C22 C23 119.5(5) . . . ?
C22 C23 C24 121.8(6) . . . ?
C19 C24 C23 119.7(6) . . . ?
F1 P2 F2 91.8(3) . . . ?
F1 P2 F3 178.9(3) . . . ?
F1 P2 F4 90.4(3) . . . ?
F1 P2 F5 90.1(3) . . . ?
F1 P2 F6 90.7(3) . . . ?
F2 P2 F3 89.3(3) . . . ?
F2 P2 F4 177.7(3) . . . ?
F2 P2 F5 89.7(3) . . . ?
F2 P2 F6 91.0(3) . . . ?
F3 P2 F4 88.4(3) . . . ?
F3 P2 F5 89.9(2) . . . ?
F3 P2 F6 89.3(2) . . . ?
F4 P2 F5 90.6(3) . . . ?
F4 P2 F6 88.6(3) . . . ?
F5 P2 F6 178.9(3) . . . ?

loop_
_geom_bond_atom_site_label_1
_geom_bond_atom_site_label_2
_geom_bond_distance
_geom_bond_site_symmetry_1
_geom_bond_site_symmetry_2
_geom_bond_publ_flag
RU C1 2.058(5) . . ?
RU N 2.198(4) . . ?
RU P1 2.343(1) . . ?
RU C19 2.216(5) . . ?
RU C20 2.215(5) . . ?
RU C21 2.227(4) . . ?
RU C22 2.257(5) . . ?
RU C23 2.256(5) . . ?
RU C24 2.293(5) . . ?
C1 C2 1.378(7) . . ?
C1 C6 1.399(7) . . ?
C2 C3 1.400(7) . . ?
C2 C7 1.513(7) . . ?
C3 C4 1.393(9) . . ?
C4 C5 1.308(8) . . ?
C5 C6 1.382(7) . . ?
C7 C8 1.548(7) . . ?
C7 N 1.475(6) . . ?
N C9 1.482(7) . . ?
N C10 1.480(7) . . ?
P1 C11 1.771(6) . . ?
P1 C12 1.823(6) . . ?
P1 C13 1.840(5) . . ?
C13 C14 1.407(7) . . ?
C13 C18 1.352(8) . . ?
C14 C15 1.378(8) . . ?
C15 C16 1.43(1) . . ?
C16 C17 1.39(1) . . ?
C17 C18 1.403(9) . . ?
C19 C20 1.441(9) . . ?
C19 C24 1.347(9) . . ?
C20 C21 1.396(8) . . ?
C21 C22 1.424(8) . . ?
C22 C23 1.361(8) . . ?
C23 C24 1.389(9) . . ?
P2 F1 1.569(4) . . ?
P2 F2 1.594(4) . . ?
P2 F3 1.610(4) . . ?
P2 F4 1.574(5) . . ?
P2 F5 1.577(4) . . ?
P2 F6 1.602(4) . . ?

loop_
_geom_contact_atom_site_label_1
_geom_contact_atom_site_label_2
_geom_contact_distance
_geom_contact_site_symmetry_1
_geom_contact_site_symmetry_2
_geom_contact_publ_flag
? ? ? ? ? ?
